data_4336047
loop_
_publ_author_name
'Sebastian M. Franke'
'Ba L. Tran'
'Frank W. Heinemann'
'Wolfgang Hieringer'
'Daniel J. Mindiola'
'Karsten Meyer'

_publ_section_title
;
 Uranium(III) Complexes with Bulky Aryloxide Ligands Featuring Metal-Arene
 Interactions and Their Reactivity Toward Nitrous Oxide
;
_journal_name_full 'Inorganic Chemistry'
_journal_page_first 10552
_journal_page_last 10558
_journal_paper_doi 10.1021/ic401532j
_journal_volume 52
_journal_year 2013
_chemical_formula_moiety 'C99 H81 O3 U, 7(C6 H6)'
_chemical_formula_sum 'C141 H123 O3 U'
_chemical_formula_weight 2103.42
_chemical_name_systematic
; 
 ? 
;
_space_group_IT_number 14
_symmetry_cell_setting monoclinic
_symmetry_space_group_name_Hall '-P 2ybc'
_symmetry_space_group_name_H-M 'P 1 21/c 1'
_atom_sites_solution_hydrogens geom
_atom_sites_solution_primary direct
_atom_sites_solution_secondary difmap
_audit_creation_method SHELXL-97
_cell_angle_alpha 90.00
_cell_angle_beta 113.209(10)
_cell_angle_gamma 90.00
_cell_formula_units_Z 4
_cell_length_a 18.122(3)
_cell_length_b 14.2500(10)
_cell_length_c 45.534(4)
_cell_measurement_reflns_used 301
_cell_measurement_temperature 150(2)
_cell_measurement_theta_max 20.00
_cell_measurement_theta_min 6.00
_cell_volume 10807(2)
_computing_cell_refinement 'EVALCCD (Duisenberg, 2003)'
_computing_data_collection 'COLLECT (Bruker-Nonius, 2002)'
_computing_data_reduction 'EVALCCD (Duisenberg, 2003)'
_computing_molecular_graphics 'SHELXTL 6.12 (Bruker AXS, 2002)'
_computing_publication_material 'SHELXTL 6.12 (Bruker AXS, 2002)'
_computing_structure_refinement 'SHELXTL 6.12 (Bruker AXS, 2002)'
_computing_structure_solution 'SHELXTL 6.12 (Bruker AXS, 2002)'
_diffrn_ambient_temperature 150(2)
_diffrn_detector_area_resol_mean 9
_diffrn_measured_fraction_theta_full 0.998
_diffrn_measured_fraction_theta_max 0.998
_diffrn_measurement_device_type 'Bruker-Nonius KappaCCD'
_diffrn_measurement_method
;
 \f- and \w-rotations with 0.60 \% and 126 sec per frame
;
_diffrn_radiation_monochromator graphite
_diffrn_radiation_source 'fine-focus sealed tube'
_diffrn_radiation_type MoK\a
_diffrn_radiation_wavelength 0.71073
_diffrn_reflns_av_R_equivalents 0.0525
_diffrn_reflns_av_sigmaI/netI 0.0329
_diffrn_reflns_limit_h_max 23
_diffrn_reflns_limit_h_min -23
_diffrn_reflns_limit_k_max 17
_diffrn_reflns_limit_k_min -18
_diffrn_reflns_limit_l_max 59
_diffrn_reflns_limit_l_min -59
_diffrn_reflns_number 168029
_diffrn_reflns_theta_full 27.48
_diffrn_reflns_theta_max 27.48
_diffrn_reflns_theta_min 3.46
_exptl_absorpt_coefficient_mu 1.558
_exptl_absorpt_correction_T_max 0.883
_exptl_absorpt_correction_T_min 0.723
_exptl_absorpt_correction_type multi-scan
_exptl_absorpt_process_details 'SADABS, Bruker-AXS, 2002'
_exptl_crystal_colour brown
_exptl_crystal_density_diffrn 1.293
_exptl_crystal_description prism
_exptl_crystal_F_000 4340
_exptl_crystal_size_max 0.25
_exptl_crystal_size_mid 0.18
_exptl_crystal_size_min 0.08
_refine_diff_density_max 0.784
_refine_diff_density_min -0.774
_refine_diff_density_rms 0.070
_refine_ls_extinction_method none
_refine_ls_goodness_of_fit_ref 1.215
_refine_ls_hydrogen_treatment constr
_refine_ls_matrix_type full
_refine_ls_number_parameters 1282
_refine_ls_number_reflns 24741
_refine_ls_number_restraints 72
_refine_ls_restrained_S_all 1.227
_refine_ls_R_factor_all 0.0479
_refine_ls_R_factor_gt 0.0319
_refine_ls_shift/su_max 0.004
_refine_ls_shift/su_mean 0.000
_refine_ls_structure_factor_coef Fsqd
_refine_ls_weighting_details 'calc w=1/[\s^2^(Fo^2^)+(0.0253P)^2^+3.4242P] where P=(Fo^2^+2Fc^2^)/3'
_refine_ls_weighting_scheme calc
_refine_ls_wR_factor_gt 0.0625
_refine_ls_wR_factor_ref 0.0657
_reflns_number_gt 20121
_reflns_number_total 24741
_reflns_threshold_expression >2sigma(I)
_cod_data_source_file ic401532j_si_003.cif
_cod_data_source_block sf1202
_cod_original_sg_symbol_Hall -P2ybc
_cod_database_code 4336047

loop_
_symmetry_equiv_pos_as_xyz
'x, y, z'
'-x, y+1/2, -z+1/2'
'-x, -y, -z'
'x, -y-1/2, z-1/2'

loop_
_atom_site_label
_atom_site_type_symbol
_atom_site_fract_x
_atom_site_fract_y
_atom_site_fract_z
_atom_site_U_iso_or_equiv
_atom_site_adp_type
_atom_site_occupancy
_atom_site_symmetry_multiplicity
_atom_site_calc_flag
_atom_site_refinement_flags
U1 U 0.401118(5) 0.302500(6) 0.137873(2) 0.01687(3) Uani 1 1 d .
O1 O 0.28007(9) 0.35312(11) 0.11787(4) 0.0219(3) Uani 1 1 d .
O2 O 0.41403(9) 0.29610(11) 0.09281(3) 0.0205(3) Uani 1 1 d .
O3 O 0.46988(9) 0.42610(11) 0.16099(4) 0.0221(3) Uani 1 1 d .
C1 C 0.21105(13) 0.37915(16) 0.12060(5) 0.0200(5) Uani 1 1 d .
C2 C 0.17681(13) 0.32468(16) 0.13753(5) 0.0211(5) Uani 1 1 d .
C3 C 0.10593(14) 0.35670(18) 0.13963(6) 0.0277(6) Uani 1 1 d .
H3A H 0.0824 0.3200 0.1511 0.033 Uiso 1 1 calc R
C4 C 0.06901(15) 0.43928(19) 0.12576(7) 0.0343(6) Uani 1 1 d .
C5 C 0.10438(14) 0.49263(18) 0.10922(6) 0.0301(6) Uani 1 1 d .
H5A H 0.0802 0.5503 0.0998 0.036 Uiso 1 1 calc R
C6 C 0.17424(13) 0.46374(17) 0.10612(6) 0.0234(5) Uani 1 1 d .
C7 C 0.20843(13) 0.22890(17) 0.15273(5) 0.0218(5) Uani 1 1 d .
H7A H 0.1975 0.2271 0.1726 0.026 Uiso 1 1 calc R
C8 C 0.29865(13) 0.21239(16) 0.16404(5) 0.0212(5) Uani 1 1 d .
C9 C 0.33170(14) 0.13909(17) 0.15243(6) 0.0253(5) Uani 1 1 d .
H9A H 0.2955 0.0986 0.1347 0.030 Uiso 1 1 calc R
C10 C 0.41470(15) 0.12185(18) 0.16548(6) 0.0310(6) Uani 1 1 d .
H10A H 0.4371 0.0687 0.1572 0.037 Uiso 1 1 calc R
C11 C 0.46592(15) 0.17649(18) 0.19107(6) 0.0296(6) Uani 1 1 d .
H11A H 0.5249 0.1632 0.2008 0.036 Uiso 1 1 calc R
C12 C 0.43415(14) 0.25058(18) 0.20241(5) 0.0264(5) Uani 1 1 d .
H12A H 0.4703 0.2904 0.2204 0.032 Uiso 1 1 calc R
C13 C 0.35143(14) 0.26957(17) 0.18845(5) 0.0222(5) Uani 1 1 d .
H13A H 0.3293 0.3227 0.1968 0.027 Uiso 1 1 calc R
C14 C 0.15795(13) 0.14944(17) 0.13195(5) 0.0228(5) Uani 1 1 d .
C15 C 0.14171(15) 0.14420(18) 0.09939(6) 0.0296(6) Uani 1 1 d .
H15A H 0.1631 0.1903 0.0898 0.035 Uiso 1 1 calc R
C16 C 0.09473(16) 0.07235(19) 0.08087(6) 0.0373(6) Uani 1 1 d .
H16A H 0.0841 0.0696 0.0587 0.045 Uiso 1 1 calc R
C17 C 0.06317(16) 0.00462(19) 0.09436(7) 0.0378(7) Uani 1 1 d .
H17A H 0.0303 -0.0440 0.0815 0.045 Uiso 1 1 calc R
C18 C 0.07976(16) 0.00821(19) 0.12665(7) 0.0384(7) Uani 1 1 d .
H18A H 0.0590 -0.0387 0.1361 0.046 Uiso 1 1 calc R
C19 C 0.12684(15) 0.08032(18) 0.14532(6) 0.0305(6) Uani 1 1 d .
H19A H 0.1379 0.0823 0.1675 0.037 Uiso 1 1 calc R
C20 C -0.00813(19) 0.4711(2) 0.12827(9) 0.0603(10) Uani 1 1 d .
H20A H -0.0196 0.4305 0.1433 0.090 Uiso 1 1 calc R
H20B H -0.0524 0.4671 0.1072 0.090 Uiso 1 1 calc R
H20C H -0.0022 0.5361 0.1359 0.090 Uiso 1 1 calc R
C21 C 0.21158(13) 0.51851(16) 0.08655(6) 0.0234(5) Uani 1 1 d .
H21A H 0.2709 0.5090 0.0975 0.028 Uiso 1 1 calc R
C22 C 0.18702(14) 0.47776(16) 0.05304(6) 0.0242(5) Uani 1 1 d .
C23 C 0.24447(15) 0.46600(18) 0.04021(6) 0.0306(6) Uani 1 1 d .
H23A H 0.2990 0.4802 0.0529 0.037 Uiso 1 1 calc R
C24 C 0.22351(17) 0.4338(2) 0.00919(6) 0.0390(7) Uani 1 1 d .
H24A H 0.2637 0.4251 0.0009 0.047 Uiso 1 1 calc R
C25 C 0.14402(18) 0.4146(2) -0.00971(7) 0.0412(7) Uani 1 1 d .
H25A H 0.1292 0.3948 -0.0312 0.049 Uiso 1 1 calc R
C26 C 0.08612(16) 0.42433(18) 0.00290(6) 0.0366(6) Uani 1 1 d .
H26A H 0.0316 0.4100 -0.0099 0.044 Uiso 1 1 calc R
C27 C 0.10769(14) 0.45507(17) 0.03413(6) 0.0295(6) Uani 1 1 d .
H27A H 0.0678 0.4607 0.0427 0.035 Uiso 1 1 calc R
C28 C 0.19766(14) 0.62415(18) 0.08707(7) 0.0301(6) Uani 1 1 d .
C29 C 0.15502(17) 0.6755(2) 0.05990(8) 0.0485(8) Uani 1 1 d .
H29A H 0.1312 0.6451 0.0398 0.058 Uiso 1 1 calc R
C30 C 0.1471(2) 0.7733(2) 0.06226(12) 0.0709(12) Uani 1 1 d .
H30A H 0.1181 0.8089 0.0436 0.085 Uiso 1 1 calc R
C31 C 0.1808(2) 0.8177(2) 0.09135(13) 0.0710(13) Uani 1 1 d .
H31A H 0.1749 0.8836 0.0927 0.085 Uiso 1 1 calc R
C32 C 0.2234(2) 0.7669(2) 0.11850(10) 0.0579(10) Uani 1 1 d .
H32A H 0.2466 0.7973 0.1386 0.070 Uiso 1 1 calc R
C33 C 0.23187(19) 0.6712(2) 0.11613(8) 0.0427(7) Uani 1 1 d .
H33A H 0.2619 0.6365 0.1349 0.051 Uiso 1 1 calc R
C34 C 0.40509(13) 0.28786(15) 0.06188(5) 0.0190(5) Uani 1 1 d .
C35 C 0.45126(13) 0.34414(17) 0.04999(5) 0.0209(5) Uani 1 1 d .
C36 C 0.44561(14) 0.32817(17) 0.01898(5) 0.0255(5) Uani 1 1 d .
H36A H 0.4782 0.3641 0.0112 0.031 Uiso 1 1 calc R
C37 C 0.39408(15) 0.26169(18) -0.00091(5) 0.0272(5) Uani 1 1 d .
C38 C 0.34607(14) 0.21056(17) 0.01079(5) 0.0251(5) Uani 1 1 d .
H38A H 0.3086 0.1670 -0.0029 0.030 Uiso 1 1 calc R
C39 C 0.35120(13) 0.22117(16) 0.04189(5) 0.0205(5) Uani 1 1 d .
C40 C 0.50462(13) 0.42194(17) 0.07065(5) 0.0226(5) Uani 1 1 d .
H40A H 0.5166 0.4041 0.0933 0.027 Uiso 1 1 calc R
C41 C 0.45918(13) 0.51477(17) 0.06499(6) 0.0236(5) Uani 1 1 d .
C42 C 0.42658(14) 0.55587(18) 0.03465(6) 0.0299(6) Uani 1 1 d .
H42A H 0.4328 0.5255 0.0172 0.036 Uiso 1 1 calc R
C43 C 0.38526(16) 0.6404(2) 0.02961(7) 0.0397(7) Uani 1 1 d .
H43A H 0.3645 0.6682 0.0090 0.048 Uiso 1 1 calc R
C44 C 0.37444(17) 0.6841(2) 0.05494(8) 0.0434(7) Uani 1 1 d .
H44A H 0.3460 0.7417 0.0516 0.052 Uiso 1 1 calc R
C45 C 0.40525(16) 0.6434(2) 0.08493(7) 0.0396(7) Uani 1 1 d .
H45A H 0.3975 0.6730 0.1022 0.047 Uiso 1 1 calc R
C46 C 0.44752(15) 0.55966(18) 0.08997(6) 0.0299(6) Uani 1 1 d .
H46A H 0.4687 0.5326 0.1107 0.036 Uiso 1 1 calc R
C47 C 0.58599(14) 0.42778(18) 0.06771(5) 0.0267(5) Uani 1 1 d .
C48 C 0.61354(15) 0.5064(2) 0.05734(6) 0.0336(6) Uani 1 1 d .
H48A H 0.5808 0.5610 0.0513 0.040 Uiso 1 1 calc R
C49 C 0.68907(17) 0.5065(2) 0.05571(7) 0.0447(8) Uani 1 1 d .
H49A H 0.7071 0.5613 0.0487 0.054 Uiso 1 1 calc R
C50 C 0.73693(18) 0.4295(3) 0.06405(7) 0.0534(9) Uani 1 1 d .
H50A H 0.7876 0.4298 0.0624 0.064 Uiso 1 1 calc R
C51 C 0.71107(18) 0.3503(3) 0.07506(8) 0.0552(9) Uani 1 1 d .
H51A H 0.7445 0.2964 0.0814 0.066 Uiso 1 1 calc R
C52 C 0.63645(17) 0.3501(2) 0.07684(7) 0.0420(7) Uani 1 1 d .
H52A H 0.6194 0.2957 0.0845 0.050 Uiso 1 1 calc R
C53 C 0.39171(17) 0.2430(2) -0.03414(6) 0.0373(7) Uani 1 1 d .
H53A H 0.4429 0.2618 -0.0349 0.056 Uiso 1 1 calc R
H53B H 0.3480 0.2793 -0.0499 0.056 Uiso 1 1 calc R
H53C H 0.3827 0.1760 -0.0390 0.056 Uiso 1 1 calc R
C54 C 0.30536(13) 0.15653(17) 0.05561(5) 0.0217(5) Uani 1 1 d .
H54A H 0.2983 0.1927 0.0732 0.026 Uiso 1 1 calc R
C55 C 0.35468(14) 0.06904(17) 0.07145(5) 0.0244(5) Uani 1 1 d .
C56 C 0.43018(15) 0.05168(19) 0.07161(6) 0.0319(6) Uani 1 1 d .
H56A H 0.4528 0.0952 0.0617 0.038 Uiso 1 1 calc R
C57 C 0.47323(17) -0.02821(19) 0.08599(7) 0.0380(7) Uani 1 1 d .
H57A H 0.5247 -0.0389 0.0857 0.046 Uiso 1 1 calc R
C58 C 0.44168(17) -0.09197(19) 0.10061(6) 0.0385(7) Uani 1 1 d .
H58A H 0.4715 -0.1461 0.1107 0.046 Uiso 1 1 calc R
C59 C 0.36636(17) -0.0766(2) 0.10043(7) 0.0397(7) Uani 1 1 d .
H59A H 0.3438 -0.1209 0.1101 0.048 Uiso 1 1 calc R
C60 C 0.32332(16) 0.00351(18) 0.08616(6) 0.0312(6) Uani 1 1 d .
H60A H 0.2718 0.0137 0.0864 0.037 Uiso 1 1 calc R
C61 C 0.22060(14) 0.13245(17) 0.03164(5) 0.0228(5) Uani 1 1 d .
C62 C 0.19996(16) 0.04677(19) 0.01595(6) 0.0330(6) Uani 1 1 d .
H62A H 0.2405 0.0008 0.0193 0.040 Uiso 1 1 calc R
C63 C 0.12143(16) 0.0268(2) -0.00446(6) 0.0384(7) Uani 1 1 d .
H63A H 0.1085 -0.0323 -0.0149 0.046 Uiso 1 1 calc R
C64 C 0.06203(16) 0.0934(2) -0.00952(6) 0.0371(6) Uani 1 1 d .
H64A H 0.0081 0.0799 -0.0233 0.045 Uiso 1 1 calc R
C65 C 0.08137(16) 0.17978(19) 0.00558(6) 0.0358(6) Uani 1 1 d .
H65A H 0.0408 0.2257 0.0020 0.043 Uiso 1 1 calc R
C66 C 0.16037(14) 0.19919(18) 0.02598(6) 0.0280(5) Uani 1 1 d .
H66A H 0.1733 0.2587 0.0362 0.034 Uiso 1 1 calc R
C67 C 0.52741(13) 0.47127(16) 0.18563(5) 0.0198(5) Uani 1 1 d .
C68 C 0.50642(13) 0.53826(17) 0.20376(5) 0.0221(5) Uani 1 1 d .
C69 C 0.56696(14) 0.57925(18) 0.22989(5) 0.0274(5) Uani 1 1 d .
H69A H 0.5527 0.6231 0.2425 0.033 Uiso 1 1 calc R
C70 C 0.64772(14) 0.55836(19) 0.23825(6) 0.0304(6) Uani 1 1 d .
C71 C 0.66752(14) 0.49735(18) 0.21871(6) 0.0263(5) Uani 1 1 d .
H71A H 0.7225 0.4847 0.2235 0.032 Uiso 1 1 calc R
C72 C 0.60908(14) 0.45406(17) 0.19227(5) 0.0221(5) Uani 1 1 d .
C73 C 0.41860(13) 0.56752(17) 0.19409(5) 0.0220(5) Uani 1 1 d .
H73A H 0.3907 0.5529 0.1708 0.026 Uiso 1 1 calc R
C74 C 0.37444(13) 0.51244(17) 0.21111(5) 0.0220(5) Uani 1 1 d .
C75 C 0.29038(14) 0.50726(18) 0.19720(6) 0.0277(5) Uani 1 1 d .
H75A H 0.2619 0.5368 0.1772 0.033 Uiso 1 1 calc R
C76 C 0.24836(15) 0.45965(19) 0.21223(6) 0.0331(6) Uani 1 1 d .
H76A H 0.1914 0.4578 0.2027 0.040 Uiso 1 1 calc R
C77 C 0.28897(16) 0.4146(2) 0.24117(6) 0.0363(6) Uani 1 1 d .
H77A H 0.2602 0.3808 0.2513 0.044 Uiso 1 1 calc R
C78 C 0.37175(16) 0.4196(2) 0.25511(6) 0.0351(6) Uani 1 1 d .
H78A H 0.4000 0.3893 0.2750 0.042 Uiso 1 1 calc R
C79 C 0.41394(15) 0.46840(18) 0.24035(6) 0.0281(6) Uani 1 1 d .
H79A H 0.4708 0.4717 0.2504 0.034 Uiso 1 1 calc R
C80 C 0.41243(13) 0.67390(17) 0.19729(5) 0.0228(5) Uani 1 1 d .
C81 C 0.38505(14) 0.71605(17) 0.21862(6) 0.0279(6) Uani 1 1 d .
H81A H 0.3687 0.6779 0.2321 0.033 Uiso 1 1 calc R
C82 C 0.38127(16) 0.81351(19) 0.22059(7) 0.0348(6) Uani 1 1 d .
H82A H 0.3625 0.8410 0.2354 0.042 Uiso 1 1 calc R
C83 C 0.40457(16) 0.8701(2) 0.20130(6) 0.0360(6) Uani 1 1 d .
H83A H 0.4008 0.9364 0.2023 0.043 Uiso 1 1 calc R
C84 C 0.43366(18) 0.8293(2) 0.18038(7) 0.0408(7) Uani 1 1 d .
H84A H 0.4511 0.8679 0.1673 0.049 Uiso 1 1 calc R
C85 C 0.43748(16) 0.7328(2) 0.17837(6) 0.0355(6) Uani 1 1 d .
H85A H 0.4575 0.7059 0.1639 0.043 Uiso 1 1 calc R
C86 C 0.71228(15) 0.6028(2) 0.26731(7) 0.0481(8) Uani 1 1 d .
H86A H 0.7001 0.6695 0.2683 0.072 Uiso 1 1 calc R
H86B H 0.7645 0.5966 0.2658 0.072 Uiso 1 1 calc R
H86C H 0.7140 0.5712 0.2867 0.072 Uiso 1 1 calc R
C87 C 0.63144(14) 0.39267(17) 0.16947(5) 0.0236(5) Uani 1 1 d .
H87A H 0.5878 0.4024 0.1478 0.028 Uiso 1 1 calc R
C88 C 0.70862(15) 0.42733(18) 0.16690(6) 0.0295(6) Uani 1 1 d .
C89 C 0.70268(18) 0.4997(2) 0.14546(7) 0.0405(7) Uani 1 1 d .
H89A H 0.6511 0.5226 0.1320 0.049 Uiso 1 1 calc R
C90 C 0.7701(2) 0.5388(3) 0.14331(8) 0.0562(9) Uani 1 1 d .
H90A H 0.7648 0.5885 0.1287 0.067 Uiso 1 1 calc R
C91 C 0.8449(2) 0.5052(3) 0.16241(10) 0.0634(11) Uani 1 1 d .
H91A H 0.8914 0.5322 0.1611 0.076 Uiso 1 1 calc R
C92 C 0.85262(19) 0.4330(3) 0.18336(10) 0.0642(10) Uani 1 1 d .
H92A H 0.9044 0.4098 0.1963 0.077 Uiso 1 1 calc R
C93 C 0.78448(17) 0.3934(2) 0.18573(8) 0.0476(8) Uani 1 1 d .
H93A H 0.7901 0.3432 0.2002 0.057 Uiso 1 1 calc R
C94 C 0.63207(13) 0.28775(17) 0.17600(5) 0.0234(5) Uani 1 1 d .
C95 C 0.67139(14) 0.25018(19) 0.20668(6) 0.0290(6) Uani 1 1 d .
H95A H 0.6952 0.2911 0.2244 0.035 Uiso 1 1 calc R
C96 C 0.67593(16) 0.1538(2) 0.21149(7) 0.0354(6) Uani 1 1 d .
H96A H 0.7040 0.1292 0.2323 0.042 Uiso 1 1 calc R
C97 C 0.63962(17) 0.0933(2) 0.18600(7) 0.0389(7) Uani 1 1 d .
H97A H 0.6424 0.0274 0.1894 0.047 Uiso 1 1 calc R
C98 C 0.59935(17) 0.1294(2) 0.15563(7) 0.0368(6) Uani 1 1 d .
H98A H 0.5741 0.0882 0.1381 0.044 Uiso 1 1 calc R
C99 C 0.59579(15) 0.22555(18) 0.15077(6) 0.0293(6) Uani 1 1 d .
H99A H 0.5681 0.2496 0.1298 0.035 Uiso 1 1 calc R
C101 C 0.8606(2) 0.1827(2) 0.05653(10) 0.0594(10) Uani 1 1 d .
H10B H 0.8448 0.1301 0.0655 0.071 Uiso 1 1 calc R
C102 C 0.9368(2) 0.2192(2) 0.07158(9) 0.0597(10) Uani 1 1 d .
H10C H 0.9732 0.1923 0.0910 0.072 Uiso 1 1 calc R
C103 C 0.95998(18) 0.2945(2) 0.05838(8) 0.0504(8) Uani 1 1 d .
H10D H 1.0127 0.3193 0.0684 0.061 Uiso 1 1 calc R
C104 C 0.9072(2) 0.3334(2) 0.03090(9) 0.0561(9) Uani 1 1 d .
H10E H 0.9230 0.3860 0.0219 0.067 Uiso 1 1 calc R
C105 C 0.8308(2) 0.2970(3) 0.01594(9) 0.0652(10) Uani 1 1 d .
H10F H 0.7943 0.3243 -0.0033 0.078 Uiso 1 1 calc R
C106 C 0.80776(19) 0.2216(2) 0.02890(9) 0.0550(9) Uani 1 1 d .
H10G H 0.7552 0.1965 0.0187 0.066 Uiso 1 1 calc R
C201 C 0.70322(19) 0.0011(2) 0.04363(8) 0.0522(8) Uani 1 1 d .
H20D H 0.7440 -0.0396 0.0429 0.063 Uiso 1 1 calc R
C202 C 0.6429(2) 0.0306(2) 0.01576(9) 0.0599(9) Uani 1 1 d .
H20E H 0.6412 0.0086 -0.0042 0.072 Uiso 1 1 calc R
C203 C 0.5856(2) 0.0911(3) 0.01649(10) 0.0653(10) Uani 1 1 d .
H20F H 0.5445 0.1115 -0.0029 0.078 Uiso 1 1 calc R
C204 C 0.5868(2) 0.1223(3) 0.04448(12) 0.0739(12) Uani 1 1 d .
H20G H 0.5470 0.1654 0.0446 0.089 Uiso 1 1 calc R
C205 C 0.6449(3) 0.0925(3) 0.07296(11) 0.0716(12) Uani 1 1 d .
H20H H 0.6446 0.1138 0.0927 0.086 Uiso 1 1 calc R
C206 C 0.7045(2) 0.0304(2) 0.07259(9) 0.0550(9) Uani 1 1 d .
H20I H 0.7450 0.0089 0.0920 0.066 Uiso 1 1 calc R
C301 C 0.85286(15) 0.1607(2) 0.14977(7) 0.134(2) Uani 1 1 d GU
H301 H 0.8413 0.2205 0.1397 0.161 Uiso 1 1 calc R
C302 C 0.82818(11) 0.1395(2) 0.17430(6) 0.1034(16) Uani 1 1 d GU
H302 H 0.7997 0.1849 0.1810 0.124 Uiso 1 1 calc R
C303 C 0.84516(15) 0.0521(2) 0.18896(8) 0.1179(17) Uani 1 1 d GU
H303 H 0.8283 0.0376 0.2057 0.141 Uiso 1 1 calc R
C304 C 0.88682(16) -0.0142(2) 0.17910(9) 0.1288(19) Uani 1 1 d GU
H304 H 0.8984 -0.0740 0.1891 0.155 Uiso 1 1 calc R
C305 C 0.91151(12) 0.0069(2) 0.15457(7) 0.1216(19) Uani 1 1 d GU
H305 H 0.9400 -0.0384 0.1478 0.146 Uiso 1 1 calc R
C306 C 0.89453(15) 0.0944(3) 0.13991(7) 0.1214(19) Uani 1 1 d GU
H306 H 0.9114 0.1088 0.1231 0.146 Uiso 1 1 calc R
C401 C 0.1254(2) 0.6856(3) 0.21994(11) 0.0944(16) Uani 1 1 d G
H40B H 0.1258 0.6194 0.2225 0.113 Uiso 1 1 calc R
C402 C 0.1663(2) 0.7283(4) 0.20276(11) 0.0853(14) Uani 1 1 d .
H40C H 0.1943 0.6911 0.1932 0.102 Uiso 1 1 calc R
C403 C 0.1653(2) 0.8218(4) 0.20010(10) 0.0776(13) Uani 1 1 d .
H40D H 0.1945 0.8505 0.1892 0.093 Uiso 1 1 calc R
C404 C 0.1245(3) 0.8756(3) 0.21225(11) 0.0835(13) Uani 1 1 d .
H40E H 0.1232 0.9417 0.2093 0.100 Uiso 1 1 calc R
C405 C 0.0854(3) 0.8372(4) 0.22856(11) 0.0878(14) Uani 1 1 d .
H40F H 0.0575 0.8773 0.2374 0.105 Uiso 1 1 calc R
C406 C 0.0837(2) 0.7446(4) 0.23316(9) 0.0783(13) Uani 1 1 d .
H40G H 0.0553 0.7193 0.2450 0.094 Uiso 1 1 calc R
C501 C 0.13532(17) 0.2030(3) 0.27477(7) 0.1038(16) Uani 1 1 d GU
H50B H 0.1658 0.1899 0.2967 0.125 Uiso 1 1 calc R
C502 C 0.12519(19) 0.2952(3) 0.26394(10) 0.1150(18) Uani 1 1 d GU
H50C H 0.1488 0.3451 0.2785 0.138 Uiso 1 1 calc R
C503 C 0.0805(2) 0.3145(2) 0.23186(12) 0.1172(18) Uani 1 1 d GU
H50D H 0.0736 0.3775 0.2245 0.141 Uiso 1 1 calc R
C504 C 0.04604(17) 0.2415(3) 0.21060(7) 0.1058(17) Uani 1 1 d GU
H50E H 0.0155 0.2546 0.1887 0.127 Uiso 1 1 calc R
C505 C 0.05617(18) 0.1493(3) 0.22143(9) 0.1016(16) Uani 1 1 d GU
H50F H 0.0326 0.0994 0.2069 0.122 Uiso 1 1 calc R
C506 C 0.10081(19) 0.1300(2) 0.25351(10) 0.0996(15) Uani 1 1 d GU
H50G H 0.1077 0.0670 0.2609 0.120 Uiso 1 1 calc R
C601 C 0.35206(17) 0.3159(2) 0.38234(7) 0.0414(7) Uani 1 1 d .
H60B H 0.3516 0.3335 0.4024 0.050 Uiso 1 1 calc R
C602 C 0.38949(19) 0.2345(2) 0.37968(8) 0.0512(8) Uani 1 1 d .
H60C H 0.4150 0.1959 0.3979 0.061 Uiso 1 1 calc R
C603 C 0.3902(2) 0.2087(2) 0.35066(9) 0.0538(8) Uani 1 1 d .
H60D H 0.4163 0.1525 0.3489 0.065 Uiso 1 1 calc R
C604 C 0.3532(2) 0.2642(3) 0.32440(8) 0.0548(9) Uani 1 1 d .
H60E H 0.3534 0.2465 0.3043 0.066 Uiso 1 1 calc R
C605 C 0.3156(2) 0.3458(2) 0.32711(7) 0.0530(9) Uani 1 1 d .
H60F H 0.2898 0.3841 0.3088 0.064 Uiso 1 1 calc R
C606 C 0.31535(18) 0.3719(2) 0.35611(7) 0.0442(7) Uani 1 1 d .
H60G H 0.2898 0.4285 0.3580 0.053 Uiso 1 1 calc R
C701 C 0.1242(3) 0.2794(3) 0.42674(10) 0.0757(12) Uani 1 1 d .
H70A H 0.1529 0.2900 0.4490 0.091 Uiso 1 1 calc R
C702 C 0.1638(2) 0.2812(3) 0.40687(11) 0.0833(14) Uani 1 1 d .
H70B H 0.2199 0.2936 0.4152 0.100 Uiso 1 1 calc R
C703 C 0.1227(2) 0.2649(3) 0.37466(11) 0.0712(11) Uani 1 1 d .
H70C H 0.1502 0.2651 0.3607 0.085 Uiso 1 1 calc R
C704 C 0.0414(2) 0.2485(3) 0.36293(9) 0.0628(10) Uani 1 1 d .
H70D H 0.0121 0.2376 0.3408 0.075 Uiso 1 1 calc R
C705 C 0.0028(2) 0.2479(2) 0.38358(10) 0.0585(9) Uani 1 1 d .
H70E H -0.0534 0.2369 0.3756 0.070 Uiso 1 1 calc R
C706 C 0.0445(2) 0.2627(3) 0.41528(9) 0.0604(9) Uani 1 1 d .
H70F H 0.0175 0.2614 0.4294 0.072 Uiso 1 1 calc R

loop_
_atom_site_aniso_label
_atom_site_aniso_U_11
_atom_site_aniso_U_22
_atom_site_aniso_U_33
_atom_site_aniso_U_23
_atom_site_aniso_U_13
_atom_site_aniso_U_12
U1 0.01654(4) 0.02089(5) 0.01324(4) -0.00045(4) 0.00594(3) -0.00087(4)
O1 0.0187(8) 0.0275(9) 0.0213(8) 0.0043(7) 0.0098(7) 0.0025(7)
O2 0.0230(8) 0.0246(9) 0.0141(7) -0.0021(7) 0.0074(6) -0.0018(7)
O3 0.0215(8) 0.0257(9) 0.0180(8) -0.0043(7) 0.0067(7) -0.0032(7)
C1 0.0158(10) 0.0255(13) 0.0177(11) -0.0028(10) 0.0056(9) -0.0019(9)
C2 0.0199(11) 0.0239(13) 0.0197(11) -0.0025(9) 0.0079(9) -0.0031(9)
C3 0.0255(13) 0.0304(15) 0.0339(14) -0.0009(11) 0.0190(11) -0.0040(11)
C4 0.0278(13) 0.0345(16) 0.0487(17) 0.0014(13) 0.0236(13) 0.0034(12)
C5 0.0254(13) 0.0252(14) 0.0425(15) 0.0037(12) 0.0165(12) 0.0049(11)
C6 0.0198(11) 0.0233(13) 0.0273(13) -0.0016(10) 0.0096(10) -0.0014(10)
C7 0.0205(11) 0.0274(13) 0.0191(11) 0.0000(10) 0.0094(10) -0.0038(10)
C8 0.0224(11) 0.0229(13) 0.0185(11) 0.0039(9) 0.0082(9) -0.0040(9)
C9 0.0267(12) 0.0221(13) 0.0267(13) 0.0012(10) 0.0100(11) -0.0037(10)
C10 0.0299(13) 0.0217(13) 0.0446(16) 0.0077(12) 0.0181(12) 0.0034(11)
C11 0.0237(12) 0.0336(15) 0.0276(13) 0.0124(11) 0.0057(11) 0.0015(11)
C12 0.0255(12) 0.0355(15) 0.0155(11) 0.0053(11) 0.0052(10) -0.0055(11)
C13 0.0259(12) 0.0275(13) 0.0152(11) 0.0027(10) 0.0102(10) -0.0025(10)
C14 0.0194(11) 0.0243(13) 0.0235(12) 0.0014(10) 0.0072(10) -0.0008(10)
C15 0.0332(14) 0.0292(15) 0.0253(13) 0.0000(11) 0.0105(11) -0.0056(11)
C16 0.0420(16) 0.0356(16) 0.0272(14) -0.0063(12) 0.0060(12) -0.0063(13)
C17 0.0339(15) 0.0293(15) 0.0426(16) -0.0083(13) 0.0068(13) -0.0085(12)
C18 0.0385(16) 0.0290(15) 0.0479(17) 0.0021(13) 0.0171(14) -0.0098(12)
C19 0.0299(13) 0.0319(15) 0.0290(13) 0.0033(11) 0.0108(11) -0.0060(11)
C20 0.0496(19) 0.055(2) 0.100(3) 0.020(2) 0.055(2) 0.0180(16)
C21 0.0168(11) 0.0239(13) 0.0291(13) 0.0033(10) 0.0086(10) 0.0005(10)
C22 0.0242(12) 0.0192(12) 0.0269(13) 0.0070(10) 0.0076(10) 0.0012(10)
C23 0.0288(13) 0.0335(15) 0.0306(14) 0.0021(12) 0.0126(11) -0.0062(11)
C24 0.0473(17) 0.0419(17) 0.0327(15) -0.0022(13) 0.0211(14) -0.0060(14)
C25 0.0565(19) 0.0344(16) 0.0261(14) 0.0030(12) 0.0092(14) -0.0045(14)
C26 0.0341(15) 0.0283(15) 0.0336(15) 0.0066(12) -0.0013(12) -0.0009(12)
C27 0.0242(12) 0.0259(14) 0.0340(14) 0.0074(11) 0.0069(11) 0.0033(11)
C28 0.0236(12) 0.0244(13) 0.0455(16) 0.0027(12) 0.0171(12) -0.0012(11)
C29 0.0304(15) 0.0323(17) 0.067(2) 0.0132(15) 0.0027(15) 0.0011(12)
C30 0.0378(18) 0.0333(19) 0.124(4) 0.028(2) 0.012(2) 0.0077(15)
C31 0.047(2) 0.0260(19) 0.147(4) -0.010(2) 0.045(3) -0.0047(15)
C32 0.065(2) 0.0351(18) 0.093(3) -0.021(2) 0.051(2) -0.0147(17)
C33 0.0517(18) 0.0316(16) 0.0557(19) -0.0081(14) 0.0329(16) -0.0104(13)
C34 0.0215(11) 0.0219(13) 0.0131(10) 0.0005(9) 0.0062(9) 0.0036(9)
C35 0.0209(11) 0.0244(12) 0.0162(11) 0.0002(10) 0.0059(9) -0.0002(10)
C36 0.0284(13) 0.0325(14) 0.0178(11) 0.0011(10) 0.0114(10) -0.0053(10)
C37 0.0335(14) 0.0328(14) 0.0144(11) 0.0003(10) 0.0085(10) -0.0017(11)
C38 0.0270(12) 0.0262(14) 0.0186(11) -0.0041(10) 0.0053(10) -0.0037(10)
C39 0.0221(11) 0.0226(13) 0.0157(11) 0.0013(9) 0.0062(9) 0.0019(9)
C40 0.0230(12) 0.0298(13) 0.0149(11) 0.0004(10) 0.0075(9) -0.0045(10)
C41 0.0182(11) 0.0275(13) 0.0247(12) -0.0023(10) 0.0081(10) -0.0096(10)
C42 0.0242(12) 0.0343(15) 0.0284(13) 0.0022(11) 0.0073(11) -0.0046(11)
C43 0.0303(14) 0.0365(17) 0.0421(17) 0.0098(13) 0.0034(13) -0.0031(13)
C44 0.0339(15) 0.0284(16) 0.0568(19) -0.0053(14) 0.0059(14) -0.0006(12)
C45 0.0360(15) 0.0359(17) 0.0448(17) -0.0134(14) 0.0139(14) -0.0036(13)
C46 0.0284(13) 0.0321(15) 0.0268(13) -0.0058(11) 0.0083(11) -0.0075(11)
C47 0.0229(12) 0.0388(15) 0.0174(11) -0.0035(11) 0.0071(10) -0.0064(11)
C48 0.0267(13) 0.0479(17) 0.0264(13) 0.0043(12) 0.0108(11) -0.0050(12)
C49 0.0326(15) 0.068(2) 0.0363(16) 0.0026(15) 0.0169(13) -0.0128(15)
C50 0.0298(15) 0.088(3) 0.0482(19) -0.0019(18) 0.0218(15) -0.0026(17)
C51 0.0358(17) 0.071(2) 0.061(2) 0.0052(19) 0.0224(16) 0.0157(17)
C52 0.0375(16) 0.0473(18) 0.0464(17) 0.0074(15) 0.0221(14) 0.0023(14)
C53 0.0483(17) 0.0467(17) 0.0190(13) -0.0049(12) 0.0155(12) -0.0089(14)
C54 0.0236(12) 0.0223(12) 0.0176(11) -0.0027(10) 0.0065(10) -0.0035(10)
C55 0.0272(12) 0.0247(13) 0.0164(11) -0.0022(10) 0.0035(10) -0.0035(10)
C56 0.0311(14) 0.0314(15) 0.0325(14) 0.0064(12) 0.0118(12) 0.0023(11)
C57 0.0339(15) 0.0350(16) 0.0407(16) 0.0032(13) 0.0101(13) 0.0047(12)
C58 0.0436(16) 0.0267(15) 0.0351(15) 0.0027(12) 0.0048(13) 0.0030(13)
C59 0.0466(17) 0.0311(16) 0.0393(16) 0.0097(13) 0.0147(14) -0.0029(13)
C60 0.0340(14) 0.0300(14) 0.0293(13) 0.0018(11) 0.0120(12) -0.0021(11)
C61 0.0234(12) 0.0263(13) 0.0177(11) 0.0011(10) 0.0071(10) -0.0043(10)
C62 0.0329(14) 0.0344(15) 0.0273(13) -0.0075(12) 0.0072(11) 0.0002(12)
C63 0.0378(15) 0.0381(16) 0.0315(15) -0.0098(13) 0.0054(12) -0.0097(13)
C64 0.0273(13) 0.0443(17) 0.0298(14) -0.0007(13) 0.0008(11) -0.0103(13)
C65 0.0285(14) 0.0364(17) 0.0364(15) 0.0062(12) 0.0064(12) 0.0009(12)
C66 0.0288(12) 0.0255(13) 0.0265(12) 0.0014(11) 0.0072(10) -0.0024(11)
C67 0.0205(11) 0.0226(12) 0.0161(11) -0.0018(9) 0.0069(9) -0.0039(9)
C68 0.0203(11) 0.0292(13) 0.0189(11) -0.0023(10) 0.0100(10) -0.0001(10)
C69 0.0243(12) 0.0371(15) 0.0216(12) -0.0125(11) 0.0099(10) 0.0000(11)
C70 0.0220(12) 0.0419(16) 0.0253(13) -0.0119(12) 0.0071(10) -0.0032(11)
C71 0.0178(11) 0.0365(15) 0.0243(12) -0.0056(11) 0.0079(10) 0.0012(10)
C72 0.0244(12) 0.0259(13) 0.0176(11) -0.0031(10) 0.0099(10) -0.0008(10)
C73 0.0203(11) 0.0304(14) 0.0158(11) -0.0044(10) 0.0075(9) -0.0008(10)
C74 0.0228(12) 0.0240(13) 0.0209(12) -0.0081(10) 0.0105(10) -0.0020(10)
C75 0.0259(12) 0.0314(14) 0.0263(13) -0.0061(11) 0.0108(11) -0.0008(11)
C76 0.0272(13) 0.0413(16) 0.0356(15) -0.0116(13) 0.0175(12) -0.0081(12)
C77 0.0423(16) 0.0433(17) 0.0318(14) -0.0080(13) 0.0237(13) -0.0133(13)
C78 0.0422(15) 0.0418(16) 0.0234(13) -0.0017(12) 0.0151(12) -0.0042(13)
C79 0.0257(13) 0.0344(15) 0.0232(12) -0.0056(11) 0.0087(10) -0.0031(11)
C80 0.0167(11) 0.0301(14) 0.0189(11) -0.0020(10) 0.0042(9) -0.0009(9)
C81 0.0285(13) 0.0308(15) 0.0269(13) -0.0015(11) 0.0135(11) 0.0006(11)
C82 0.0354(14) 0.0330(16) 0.0359(14) -0.0049(12) 0.0141(12) 0.0047(12)
C83 0.0351(15) 0.0292(15) 0.0330(15) -0.0002(12) 0.0022(12) -0.0020(12)
C84 0.0534(18) 0.0359(16) 0.0302(15) 0.0051(12) 0.0136(14) -0.0143(13)
C85 0.0418(16) 0.0425(16) 0.0256(13) -0.0041(12) 0.0169(12) -0.0084(13)
C86 0.0226(13) 0.074(2) 0.0400(16) -0.0328(16) 0.0045(12) 0.0000(14)
C87 0.0218(12) 0.0317(14) 0.0161(11) -0.0035(10) 0.0063(9) 0.0013(10)
C88 0.0339(14) 0.0334(15) 0.0283(13) -0.0124(11) 0.0197(12) -0.0018(11)
C89 0.0467(17) 0.0485(18) 0.0313(15) -0.0061(13) 0.0206(13) -0.0097(14)
C90 0.068(2) 0.065(2) 0.052(2) -0.0107(18) 0.0413(19) -0.0236(19)
C91 0.061(2) 0.066(2) 0.094(3) -0.022(2) 0.064(2) -0.0184(19)
C92 0.0356(18) 0.064(2) 0.103(3) -0.010(2) 0.038(2) 0.0066(17)
C93 0.0348(16) 0.0461(19) 0.070(2) 0.0009(16) 0.0296(16) 0.0059(14)
C94 0.0222(11) 0.0309(15) 0.0194(11) -0.0022(10) 0.0108(10) 0.0017(10)
C95 0.0270(13) 0.0374(16) 0.0227(13) -0.0022(11) 0.0098(11) 0.0035(12)
C96 0.0336(15) 0.0453(17) 0.0302(14) 0.0088(13) 0.0156(12) 0.0124(13)
C97 0.0505(17) 0.0292(15) 0.0462(17) 0.0051(14) 0.0289(15) 0.0091(13)
C98 0.0476(17) 0.0334(16) 0.0349(15) -0.0116(12) 0.0222(14) -0.0048(13)
C99 0.0321(14) 0.0349(15) 0.0226(12) -0.0048(11) 0.0124(11) 0.0012(11)
C101 0.049(2) 0.042(2) 0.089(3) 0.0193(19) 0.029(2) -0.0004(16)
C102 0.0413(18) 0.065(2) 0.065(2) 0.0260(19) 0.0121(17) 0.0038(16)
C103 0.0360(16) 0.053(2) 0.0527(19) 0.0058(17) 0.0071(14) -0.0086(15)
C104 0.0481(19) 0.0422(19) 0.072(2) 0.0191(17) 0.0175(18) -0.0038(15)
C105 0.0372(17) 0.078(3) 0.066(2) 0.032(2) 0.0050(16) 0.0030(18)
C106 0.0347(17) 0.059(2) 0.067(2) -0.0031(18) 0.0152(17) -0.0103(15)
C201 0.0488(19) 0.0441(19) 0.065(2) -0.0182(17) 0.0241(18) -0.0009(15)
C202 0.055(2) 0.056(2) 0.063(2) -0.0166(19) 0.0185(19) 0.0025(18)
C203 0.047(2) 0.053(2) 0.091(3) -0.003(2) 0.023(2) -0.0046(17)
C204 0.064(3) 0.064(3) 0.117(4) 0.008(3) 0.061(3) 0.011(2)
C205 0.110(3) 0.055(2) 0.084(3) -0.013(2) 0.075(3) -0.009(2)
C206 0.065(2) 0.0427(19) 0.059(2) -0.0068(17) 0.0257(18) -0.0210(17)
C301 0.084(4) 0.149(5) 0.126(4) -0.011(4) -0.004(3) -0.031(3)
C302 0.059(2) 0.095(3) 0.161(5) -0.041(3) 0.048(3) -0.013(3)
C303 0.087(3) 0.109(4) 0.181(5) -0.044(4) 0.078(3) -0.019(3)
C304 0.086(3) 0.118(4) 0.193(5) -0.029(4) 0.067(3) -0.012(3)
C305 0.090(3) 0.140(4) 0.151(5) -0.052(4) 0.065(3) -0.032(3)
C306 0.095(4) 0.166(5) 0.091(3) -0.044(4) 0.024(3) -0.025(4)
C401 0.069(3) 0.073(3) 0.106(4) 0.032(3) -0.004(3) 0.015(2)
C402 0.055(2) 0.116(4) 0.082(3) 0.003(3) 0.023(2) 0.042(3)
C403 0.042(2) 0.120(4) 0.070(3) 0.022(3) 0.0210(19) 0.014(2)
C404 0.078(3) 0.089(3) 0.083(3) -0.006(3) 0.031(3) -0.009(3)
C405 0.099(4) 0.103(4) 0.071(3) -0.016(3) 0.044(3) 0.003(3)
C406 0.045(2) 0.131(4) 0.057(2) 0.024(3) 0.0186(19) -0.003(3)
C501 0.061(3) 0.166(5) 0.084(3) 0.000(3) 0.028(2) -0.014(3)
C502 0.066(3) 0.142(4) 0.132(4) -0.032(4) 0.034(3) -0.038(3)
C503 0.058(3) 0.142(4) 0.166(5) 0.027(4) 0.059(3) -0.019(3)
C504 0.054(2) 0.180(5) 0.093(3) 0.029(4) 0.040(2) 0.000(3)
C505 0.064(3) 0.152(4) 0.097(3) -0.037(3) 0.040(3) 0.001(3)
C506 0.064(3) 0.126(4) 0.118(4) 0.012(3) 0.046(3) 0.014(3)
C601 0.0409(16) 0.056(2) 0.0291(14) 0.0031(14) 0.0153(13) -0.0028(15)
C602 0.0478(19) 0.061(2) 0.0453(19) 0.0187(16) 0.0188(16) 0.0081(17)
C603 0.057(2) 0.052(2) 0.064(2) 0.0033(18) 0.0361(18) 0.0019(17)
C604 0.078(2) 0.054(2) 0.0430(19) -0.0103(16) 0.0357(19) -0.0226(19)
C605 0.071(2) 0.048(2) 0.0306(16) 0.0064(15) 0.0091(16) -0.0161(18)
C606 0.0471(18) 0.0422(18) 0.0394(17) 0.0013(14) 0.0129(14) -0.0029(14)
C701 0.074(3) 0.084(3) 0.052(2) 0.005(2) 0.006(2) -0.009(2)
C702 0.039(2) 0.108(4) 0.086(3) 0.026(3) 0.006(2) -0.004(2)
C703 0.066(3) 0.084(3) 0.078(3) 0.020(2) 0.044(2) 0.014(2)
C704 0.068(2) 0.062(2) 0.046(2) 0.0039(18) 0.0084(18) -0.001(2)
C705 0.0396(18) 0.049(2) 0.081(3) 0.009(2) 0.0182(19) 0.0017(16)
C706 0.073(3) 0.051(2) 0.067(2) 0.0033(19) 0.038(2) 0.0083(19)

loop_
_atom_type_symbol
_atom_type_description
_atom_type_scat_dispersion_real
_atom_type_scat_dispersion_imag
_atom_type_scat_source
C C 0.0033 0.0016 'International Tables Vol C Tables 4.2.6.8 and 6.1.1.4'
H H 0.0000 0.0000 'International Tables Vol C Tables 4.2.6.8 and 6.1.1.4'
O O 0.0106 0.0060 'International Tables Vol C Tables 4.2.6.8 and 6.1.1.4'
U U -9.6767 9.6646 'International Tables Vol C Tables 4.2.6.8 and 6.1.1.4'

loop_
_geom_angle_atom_site_label_1
_geom_angle_atom_site_label_2
_geom_angle_atom_site_label_3
_geom_angle
O1 U1 O2 94.97(6)
O1 U1 O3 103.21(6)
O2 U1 O3 103.80(6)
O1 U1 C13 78.48(6)
O2 U1 C13 163.37(6)
O3 U1 C13 92.63(6)
O1 U1 C10 112.96(6)
O2 U1 C10 111.14(7)
O3 U1 C10 126.03(7)
C13 U1 C10 59.12(7)
O1 U1 C9 84.37(6)
O2 U1 C9 114.24(6)
O3 U1 C9 140.48(6)
C13 U1 C9 50.34(7)
C10 U1 C9 28.63(7)
O1 U1 C12 106.80(6)
O2 U1 C12 155.60(7)
O3 U1 C12 82.18(7)
C13 U1 C12 28.64(7)
C10 U1 C12 50.33(8)
C9 U1 C12 58.74(7)
O1 U1 C11 125.43(6)
O2 U1 C11 127.95(7)
O3 U1 C11 97.61(7)
C13 U1 C11 50.44(7)
C10 U1 C11 28.52(7)
C9 U1 C11 50.41(7)
C12 U1 C11 28.22(7)
O1 U1 C8 66.79(6)
O2 U1 C8 134.88(6)
O3 U1 C8 120.11(6)
C13 U1 C8 28.55(6)
C10 U1 C8 50.76(7)
C9 U1 C8 28.47(6)
C12 U1 C8 50.60(7)
C11 U1 C8 59.11(7)
C1 O1 U1 151.66(14)
C34 O2 U1 167.72(14)
C67 O3 U1 153.14(14)
O1 C1 C2 121.6(2)
O1 C1 C6 118.35(19)
C2 C1 C6 120.1(2)
C1 C2 C3 118.3(2)
C1 C2 C7 125.0(2)
C3 C2 C7 116.6(2)
C4 C3 C2 122.6(2)
C4 C3 H3A 118.7
C2 C3 H3A 118.7
C3 C4 C5 118.1(2)
C3 C4 C20 121.1(2)
C5 C4 C20 120.9(2)
C6 C5 C4 121.7(2)
C6 C5 H5A 119.2
C4 C5 H5A 119.2
C5 C6 C1 119.2(2)
C5 C6 C21 122.5(2)
C1 C6 C21 118.21(19)
C8 C7 C14 113.29(19)
C8 C7 C2 116.68(18)
C14 C7 C2 110.72(19)
C8 C7 H7A 105.0
C14 C7 H7A 105.0
C2 C7 H7A 105.0
C13 C8 C9 118.0(2)
C13 C8 C7 118.8(2)
C9 C8 C7 123.1(2)
C13 C8 U1 73.70(12)
C9 C8 U1 74.66(13)
C7 C8 U1 124.91(14)
C10 C9 C8 121.0(2)
C10 C9 U1 75.14(14)
C8 C9 U1 76.87(13)
C10 C9 H9A 119.5
C8 C9 H9A 119.5
U1 C9 H9A 119.5
C9 C10 C11 120.1(2)
C9 C10 U1 76.23(14)
C11 C10 U1 77.16(14)
C9 C10 H10A 119.9
C11 C10 H10A 119.9
U1 C10 H10A 119.9
C12 C11 C10 119.5(2)
C12 C11 U1 75.37(14)
C10 C11 U1 74.32(14)
C12 C11 H11A 120.3
C10 C11 H11A 120.3
U1 C11 H11A 120.3
C11 C12 C13 120.0(2)
C11 C12 U1 76.41(14)
C13 C12 U1 74.40(13)
C11 C12 H12A 120.0
C13 C12 H12A 120.0
U1 C12 H12A 120.0
C12 C13 C8 121.2(2)
C12 C13 U1 76.97(13)
C8 C13 U1 77.75(12)
C12 C13 H13A 119.3
C8 C13 H13A 119.3
U1 C13 H13A 119.3
C19 C14 C15 118.4(2)
C19 C14 C7 120.1(2)
C15 C14 C7 121.5(2)
C16 C15 C14 120.5(2)
C16 C15 H15A 119.7
C14 C15 H15A 119.7
C17 C16 C15 120.5(3)
C17 C16 H16A 119.7
C15 C16 H16A 119.7
C18 C17 C16 119.5(3)
C18 C17 H17A 120.2
C16 C17 H17A 120.2
C17 C18 C19 120.1(3)
C17 C18 H18A 119.9
C19 C18 H18A 119.9
C14 C19 C18 120.9(2)
C14 C19 H19A 119.6
C18 C19 H19A 119.6
C4 C20 H20A 109.5
C4 C20 H20B 109.5
H20A C20 H20B 109.5
C4 C20 H20C 109.5
H20A C20 H20C 109.5
H20B C20 H20C 109.5
C22 C21 C28 113.9(2)
C22 C21 C6 111.53(19)
C28 C21 C6 112.36(19)
C22 C21 H21A 106.1
C28 C21 H21A 106.1
C6 C21 H21A 106.1
C23 C22 C27 118.3(2)
C23 C22 C21 119.6(2)
C27 C22 C21 122.0(2)
C24 C23 C22 121.2(2)
C24 C23 H23A 119.4
C22 C23 H23A 119.4
C25 C24 C23 119.9(3)
C25 C24 H24A 120.0
C23 C24 H24A 120.0
C24 C25 C26 119.6(3)
C24 C25 H25A 120.2
C26 C25 H25A 120.2
C25 C26 C27 120.1(3)
C25 C26 H26A 119.9
C27 C26 H26A 119.9
C26 C27 C22 120.8(2)
C26 C27 H27A 119.6
C22 C27 H27A 119.6
C29 C28 C33 118.6(3)
C29 C28 C21 123.1(3)
C33 C28 C21 118.4(2)
C28 C29 C30 119.6(3)
C28 C29 H29A 120.2
C30 C29 H29A 120.2
C31 C30 C29 120.6(4)
C31 C30 H30A 119.7
C29 C30 H30A 119.7
C30 C31 C32 120.1(3)
C30 C31 H31A 119.9
C32 C31 H31A 119.9
C31 C32 C33 119.3(4)
C31 C32 H32A 120.3
C33 C32 H32A 120.3
C32 C33 C28 121.9(3)
C32 C33 H33A 119.1
C28 C33 H33A 119.1
O2 C34 C39 119.83(19)
O2 C34 C35 120.15(19)
C39 C34 C35 120.00(19)
C36 C35 C34 118.5(2)
C36 C35 C40 121.3(2)
C34 C35 C40 120.19(19)
C37 C36 C35 122.4(2)
C37 C36 H36A 118.8
C35 C36 H36A 118.8
C36 C37 C38 118.0(2)
C36 C37 C53 121.1(2)
C38 C37 C53 120.8(2)
C39 C38 C37 122.1(2)
C39 C38 H38A 118.9
C37 C38 H38A 118.9
C38 C39 C34 118.9(2)
C38 C39 C54 121.4(2)
C34 C39 C54 119.48(19)
C41 C40 C35 110.90(18)
C41 C40 C47 114.29(19)
C35 C40 C47 112.48(19)
C41 C40 H40A 106.2
C35 C40 H40A 106.2
C47 C40 H40A 106.2
C46 C41 C42 118.3(2)
C46 C41 C40 120.4(2)
C42 C41 C40 121.3(2)
C43 C42 C41 121.1(3)
C43 C42 H42A 119.5
C41 C42 H42A 119.5
C42 C43 C44 119.6(3)
C42 C43 H43A 120.2
C44 C43 H43A 120.2
C45 C44 C43 119.8(3)
C45 C44 H44A 120.1
C43 C44 H44A 120.1
C44 C45 C46 120.4(3)
C44 C45 H45A 119.8
C46 C45 H45A 119.8
C45 C46 C41 120.8(3)
C45 C46 H46A 119.6
C41 C46 H46A 119.6
C48 C47 C52 117.6(2)
C48 C47 C40 124.2(2)
C52 C47 C40 118.2(2)
C47 C48 C49 120.7(3)
C47 C48 H48A 119.7
C49 C48 H48A 119.7
C50 C49 C48 121.0(3)
C50 C49 H49A 119.5
C48 C49 H49A 119.5
C49 C50 C51 119.2(3)
C49 C50 H50A 120.4
C51 C50 H50A 120.4
C52 C51 C50 119.9(3)
C52 C51 H51A 120.1
C50 C51 H51A 120.1
C51 C52 C47 121.5(3)
C51 C52 H52A 119.2
C47 C52 H52A 119.2
C37 C53 H53A 109.5
C37 C53 H53B 109.5
H53A C53 H53B 109.5
C37 C53 H53C 109.5
H53A C53 H53C 109.5
H53B C53 H53C 109.5
C39 C54 C61 113.41(18)
C39 C54 C55 111.79(19)
C61 C54 C55 112.76(19)
C39 C54 H54A 106.1
C61 C54 H54A 106.1
C55 C54 H54A 106.1
C56 C55 C60 117.8(2)
C56 C55 C54 122.4(2)
C60 C55 C54 119.8(2)
C55 C56 C57 121.2(2)
C55 C56 H56A 119.4
C57 C56 H56A 119.4
C58 C57 C56 120.4(3)
C58 C57 H57A 119.8
C56 C57 H57A 119.8
C57 C58 C59 119.4(3)
C57 C58 H58A 120.3
C59 C58 H58A 120.3
C58 C59 C60 120.3(3)
C58 C59 H59A 119.8
C60 C59 H59A 119.8
C59 C60 C55 121.0(2)
C59 C60 H60A 119.5
C55 C60 H60A 119.5
C62 C61 C66 118.2(2)
C62 C61 C54 123.7(2)
C66 C61 C54 118.1(2)
C63 C62 C61 121.4(2)
C63 C62 H62A 119.3
C61 C62 H62A 119.3
C64 C63 C62 119.7(3)
C64 C63 H63A 120.1
C62 C63 H63A 120.1
C63 C64 C65 119.9(2)
C63 C64 H64A 120.1
C65 C64 H64A 120.1
C64 C65 C66 120.0(3)
C64 C65 H65A 120.0
C66 C65 H65A 120.0
C61 C66 C65 120.8(2)
C61 C66 H66A 119.6
C65 C66 H66A 119.6
O3 C67 C68 120.6(2)
O3 C67 C72 119.6(2)
C68 C67 C72 119.7(2)
C69 C68 C67 118.8(2)
C69 C68 C73 120.8(2)
C67 C68 C73 120.4(2)
C68 C69 C70 122.3(2)
C68 C69 H69A 118.8
C70 C69 H69A 118.8
C71 C70 C69 117.9(2)
C71 C70 C86 121.0(2)
C69 C70 C86 121.0(2)
C70 C71 C72 122.0(2)
C70 C71 H71A 119.0
C72 C71 H71A 119.0
C71 C72 C67 118.9(2)
C71 C72 C87 121.6(2)
C67 C72 C87 119.4(2)
C80 C73 C74 112.78(18)
C80 C73 C68 110.39(19)
C74 C73 C68 113.95(19)
C80 C73 H73A 106.4
C74 C73 H73A 106.4
C68 C73 H73A 106.4
C79 C74 C75 117.8(2)
C79 C74 C73 122.8(2)
C75 C74 C73 119.3(2)
C76 C75 C74 120.9(2)
C76 C75 H75A 119.6
C74 C75 H75A 119.6
C75 C76 C77 120.4(2)
C75 C76 H76A 119.8
C77 C76 H76A 119.8
C78 C77 C76 119.1(2)
C78 C77 H77A 120.5
C76 C77 H77A 120.5
C77 C78 C79 120.6(2)
C77 C78 H78A 119.7
C79 C78 H78A 119.7
C78 C79 C74 121.1(2)
C78 C79 H79A 119.4
C74 C79 H79A 119.4
C81 C80 C85 117.5(2)
C81 C80 C73 123.6(2)
C85 C80 C73 118.8(2)
C80 C81 C82 121.0(2)
C80 C81 H81A 119.5
C82 C81 H81A 119.5
C83 C82 C81 120.5(2)
C83 C82 H82A 119.8
C81 C82 H82A 119.8
C82 C83 C84 119.3(3)
C82 C83 H83A 120.4
C84 C83 H83A 120.4
C85 C84 C83 120.4(3)
C85 C84 H84A 119.8
C83 C84 H84A 119.8
C84 C85 C80 121.3(3)
C84 C85 H85A 119.4
C80 C85 H85A 119.4
C70 C86 H86A 109.5
C70 C86 H86B 109.5
H86A C86 H86B 109.5
C70 C86 H86C 109.5
H86A C86 H86C 109.5
H86B C86 H86C 109.5
C94 C87 C72 114.36(19)
C94 C87 C88 113.25(19)
C72 C87 C88 111.21(19)
C94 C87 H87A 105.7
C72 C87 H87A 105.7
C88 C87 H87A 105.7
C93 C88 C89 118.3(3)
C93 C88 C87 123.5(2)
C89 C88 C87 118.1(2)
C90 C89 C88 121.4(3)
C90 C89 H89A 119.3
C88 C89 H89A 119.3
C91 C90 C89 119.6(3)
C91 C90 H90A 120.2
C89 C90 H90A 120.2
C92 C91 C90 120.3(3)
C92 C91 H91A 119.8
C90 C91 H91A 119.8
C91 C92 C93 120.3(3)
C91 C92 H92A 119.9
C93 C92 H92A 119.9
C88 C93 C92 120.0(3)
C88 C93 H93A 120.0
C92 C93 H93A 120.0
C99 C94 C95 117.9(2)
C99 C94 C87 119.9(2)
C95 C94 C87 122.1(2)
C96 C95 C94 120.7(2)
C96 C95 H95A 119.6
C94 C95 H95A 119.6
C97 C96 C95 120.3(3)
C97 C96 H96A 119.9
C95 C96 H96A 119.9
C98 C97 C96 119.7(3)
C98 C97 H97A 120.2
C96 C97 H97A 120.2
C97 C98 C99 120.0(3)
C97 C98 H98A 120.0
C99 C98 H98A 120.0
C98 C99 C94 121.3(2)
C98 C99 H99A 119.3
C94 C99 H99A 119.3
C106 C101 C102 120.4(3)
C106 C101 H10B 119.8
C102 C101 H10B 119.8
C103 C102 C101 119.7(3)
C103 C102 H10C 120.1
C101 C102 H10C 120.1
C104 C103 C102 119.7(3)
C104 C103 H10D 120.1
C102 C103 H10D 120.1
C103 C104 C105 120.5(3)
C103 C104 H10E 119.8
C105 C104 H10E 119.8
C106 C105 C104 120.0(3)
C106 C105 H10F 120.0
C104 C105 H10F 120.0
C101 C106 C105 119.7(3)
C101 C106 H10G 120.2
C105 C106 H10G 120.2
C202 C201 C206 119.9(3)
C202 C201 H20D 120.0
C206 C201 H20D 120.0
C203 C202 C201 120.6(4)
C203 C202 H20E 119.7
C201 C202 H20E 119.7
C204 C203 C202 120.5(4)
C204 C203 H20F 119.8
C202 C203 H20F 119.8
C203 C204 C205 120.8(4)
C203 C204 H20G 119.6
C205 C204 H20G 119.6
C204 C205 C206 119.4(3)
C204 C205 H20H 120.3
C206 C205 H20H 120.3
C201 C206 C205 118.8(4)
C201 C206 H20I 120.6
C205 C206 H20I 120.6
C302 C301 C306 120.0
C302 C301 H301 120.0
C306 C301 H301 120.0
C303 C302 C301 120.0
C303 C302 H302 120.0
C301 C302 H302 120.0
C304 C303 C302 120.0
C304 C303 H303 120.0
C302 C303 H303 120.0
C305 C304 C303 120.0
C305 C304 H304 120.0
C303 C304 H304 120.0
C304 C305 C306 120.0
C304 C305 H305 120.0
C306 C305 H305 120.0
C305 C306 C301 120.0
C305 C306 H306 120.0
C301 C306 H306 120.0
C402 C401 C406 117.7(4)
C402 C401 H40B 121.1
C406 C401 H40B 121.1
C403 C402 C401 119.2(4)
C403 C402 H40C 120.4
C401 C402 H40C 120.4
C404 C403 C402 121.9(4)
C404 C403 H40D 119.1
C402 C403 H40D 119.1
C403 C404 C405 120.1(5)
C403 C404 H40E 120.0
C405 C404 H40E 120.0
C404 C405 C406 122.9(5)
C404 C405 H40F 118.5
C406 C405 H40F 118.5
C405 C406 C401 118.1(4)
C405 C406 H40G 120.9
C401 C406 H40G 120.9
C502 C501 C506 120.0
C502 C501 H50B 120.0
C506 C501 H50B 120.0
C501 C502 C503 120.0
C501 C502 H50C 120.0
C503 C502 H50C 120.0
C504 C503 C502 120.0
C504 C503 H50D 120.0
C502 C503 H50D 120.0
C505 C504 C503 120.0
C505 C504 H50E 120.0
C503 C504 H50E 120.0
C504 C505 C506 120.0
C504 C505 H50F 120.0
C506 C505 H50F 120.0
C505 C506 C501 120.0
C505 C506 H50G 120.0
C501 C506 H50G 120.0
C606 C601 C602 120.1(3)
C606 C601 H60B 119.9
C602 C601 H60B 119.9
C601 C602 C603 120.1(3)
C601 C602 H60C 119.9
C603 C602 H60C 119.9
C604 C603 C602 119.8(3)
C604 C603 H60D 120.1
C602 C603 H60D 120.1
C603 C604 C605 120.0(3)
C603 C604 H60E 120.0
C605 C604 H60E 120.0
C606 C605 C604 120.3(3)
C606 C605 H60F 119.9
C604 C605 H60F 119.9
C601 C606 C605 119.7(3)
C601 C606 H60G 120.2
C605 C606 H60G 120.2
C706 C701 C702 120.8(4)
C706 C701 H70A 119.6
C702 C701 H70A 119.6
C701 C702 C703 120.0(4)
C701 C702 H70B 120.0
C703 C702 H70B 120.0
C704 C703 C702 119.3(4)
C704 C703 H70C 120.4
C702 C703 H70C 120.4
C705 C704 C703 119.4(4)
C705 C704 H70D 120.3
C703 C704 H70D 120.3
C706 C705 C704 120.5(3)
C706 C705 H70E 119.8
C704 C705 H70E 119.8
C701 C706 C705 120.1(4)
C701 C706 H70F 120.0
C705 C706 H70F 120.0

loop_
_geom_bond_atom_site_label_1
_geom_bond_atom_site_label_2
_geom_bond_distance
U1 O1 2.1418(15)
U1 O2 2.1567(14)
U1 O3 2.1747(15)
U1 C13 2.823(2)
U1 C10 2.833(2)
U1 C9 2.846(2)
U1 C12 2.856(2)
U1 C11 2.868(2)
U1 C8 2.874(2)
O1 C1 1.356(3)
O2 C34 1.358(2)
O3 C67 1.356(3)
C1 C2 1.400(3)
C1 C6 1.409(3)
C2 C3 1.401(3)
C2 C7 1.535(3)
C3 C4 1.378(4)
C3 H3A 0.9500
C4 C5 1.392(3)
C4 C20 1.516(3)
C5 C6 1.390(3)
C5 H5A 0.9500
C6 C21 1.529(3)
C7 C8 1.526(3)
C7 C14 1.527(3)
C7 H7A 1.0000
C8 C13 1.406(3)
C8 C9 1.407(3)
C9 C10 1.404(3)
C9 H9A 1.0000
C10 C11 1.405(4)
C10 H10A 1.0000
C11 C12 1.395(4)
C11 H11A 1.0000
C12 C13 1.405(3)
C12 H12A 1.0000
C13 H13A 1.0000
C14 C19 1.389(3)
C14 C15 1.395(3)
C15 C16 1.385(4)
C15 H15A 0.9500
C16 C17 1.383(4)
C16 H16A 0.9500
C17 C18 1.381(4)
C17 H17A 0.9500
C18 C19 1.391(4)
C18 H18A 0.9500
C19 H19A 0.9500
C20 H20A 0.9800
C20 H20B 0.9800
C20 H20C 0.9800
C21 C22 1.526(3)
C21 C28 1.528(3)
C21 H21A 1.0000
C22 C23 1.390(3)
C22 C27 1.392(3)
C23 C24 1.388(4)
C23 H23A 0.9500
C24 C25 1.384(4)
C24 H24A 0.9500
C25 C26 1.387(4)
C25 H25A 0.9500
C26 C27 1.389(4)
C26 H26A 0.9500
C27 H27A 0.9500
C28 C29 1.382(4)
C28 C33 1.392(4)
C29 C30 1.409(4)
C29 H29A 0.9500
C30 C31 1.375(6)
C30 H30A 0.9500
C31 C32 1.377(6)
C31 H31A 0.9500
C32 C33 1.381(4)
C32 H32A 0.9500
C33 H33A 0.9500
C34 C39 1.409(3)
C34 C35 1.412(3)
C35 C36 1.393(3)
C35 C40 1.527(3)
C36 C37 1.387(3)
C36 H36A 0.9500
C37 C38 1.392(3)
C37 C53 1.520(3)
C38 C39 1.390(3)
C38 H38A 0.9500
C39 C54 1.529(3)
C40 C41 1.526(3)
C40 C47 1.535(3)
C40 H40A 1.0000
C41 C46 1.392(3)
C41 C42 1.399(3)
C42 C43 1.389(4)
C42 H42A 0.9500
C43 C44 1.391(4)
C43 H43A 0.9500
C44 C45 1.382(4)
C44 H44A 0.9500
C45 C46 1.388(4)
C45 H45A 0.9500
C46 H46A 0.9500
C47 C48 1.384(4)
C47 C52 1.391(4)
C48 C49 1.400(4)
C48 H48A 0.9500
C49 C50 1.356(4)
C49 H49A 0.9500
C50 C51 1.389(5)
C50 H50A 0.9500
C51 C52 1.386(4)
C51 H51A 0.9500
C52 H52A 0.9500
C53 H53A 0.9800
C53 H53B 0.9800
C53 H53C 0.9800
C54 C61 1.532(3)
C54 C55 1.538(3)
C54 H54A 1.0000
C55 C56 1.388(3)
C55 C60 1.394(3)
C56 C57 1.390(4)
C56 H56A 0.9500
C57 C58 1.377(4)
C57 H57A 0.9500
C58 C59 1.379(4)
C58 H58A 0.9500
C59 C60 1.390(4)
C59 H59A 0.9500
C60 H60A 0.9500
C61 C62 1.390(3)
C61 C66 1.393(3)
C62 C63 1.388(4)
C62 H62A 0.9500
C63 C64 1.384(4)
C63 H63A 0.9500
C64 C65 1.386(4)
C64 H64A 0.9500
C65 C66 1.393(3)
C65 H65A 0.9500
C66 H66A 0.9500
C67 C68 1.409(3)
C67 C72 1.411(3)
C68 C69 1.390(3)
C68 C73 1.533(3)
C69 C70 1.391(3)
C69 H69A 0.9500
C70 C71 1.388(3)
C70 C86 1.517(3)
C71 C72 1.395(3)
C71 H71A 0.9500
C72 C87 1.529(3)
C73 C80 1.531(3)
C73 C74 1.531(3)
C73 H73A 1.0000
C74 C79 1.389(3)
C74 C75 1.402(3)
C75 C76 1.385(3)
C75 H75A 0.9500
C76 C77 1.388(4)
C76 H76A 0.9500
C77 C78 1.381(4)
C77 H77A 0.9500
C78 C79 1.387(3)
C78 H78A 0.9500
C79 H79A 0.9500
C80 C81 1.389(3)
C80 C85 1.401(3)
C81 C82 1.395(3)
C81 H81A 0.9500
C82 C83 1.375(4)
C82 H82A 0.9500
C83 C84 1.385(4)
C83 H83A 0.9500
C84 C85 1.381(4)
C84 H84A 0.9500
C85 H85A 0.9500
C86 H86A 0.9800
C86 H86B 0.9800
C86 H86C 0.9800
C87 C94 1.524(3)
C87 C88 1.531(3)
C87 H87A 1.0000
C88 C93 1.389(4)
C88 C89 1.395(4)
C89 C90 1.380(4)
C89 H89A 0.9500
C90 C91 1.376(5)
C90 H90A 0.9500
C91 C92 1.372(5)
C91 H91A 0.9500
C92 C93 1.400(4)
C92 H92A 0.9500
C93 H93A 0.9500
C94 C99 1.394(3)
C94 C95 1.400(3)
C95 C96 1.389(4)
C95 H95A 0.9500
C96 C97 1.386(4)
C96 H96A 0.9500
C97 C98 1.383(4)
C97 H97A 0.9500
C98 C99 1.386(4)
C98 H98A 0.9500
C99 H99A 0.9500
C101 C106 1.363(5)
C101 C102 1.380(5)
C101 H10B 0.9500
C102 C103 1.374(4)
C102 H10C 0.9500
C103 C104 1.358(4)
C103 H10D 0.9500
C104 C105 1.380(5)
C104 H10E 0.9500
C105 C106 1.368(5)
C105 H10F 0.9500
C106 H10G 0.9500
C201 C202 1.375(5)
C201 C206 1.375(4)
C201 H20D 0.9500
C202 C203 1.360(5)
C202 H20E 0.9500
C203 C204 1.342(5)
C203 H20F 0.9500
C204 C205 1.377(6)
C204 H20G 0.9500
C205 C206 1.401(5)
C205 H20H 0.9500
C206 H20I 0.9500
C301 C302 1.3900
C301 C306 1.3900
C301 H301 0.9500
C302 C303 1.3900
C302 H302 0.9500
C303 C304 1.3900
C303 H303 0.9500
C304 C305 1.3900
C304 H304 0.9500
C305 C306 1.3900
C305 H305 0.9500
C306 H306 0.9500
C401 C402 1.411(6)
C401 C406 1.414(5)
C401 H40B 0.9500
C402 C403 1.337(6)
C402 H40C 0.9500
C403 C404 1.328(6)
C403 H40D 0.9500
C404 C405 1.329(6)
C404 H40E 0.9500
C405 C406 1.339(7)
C405 H40F 0.9500
C406 H40G 0.9500
C501 C502 1.3900
C501 C506 1.3900
C501 H50B 0.9500
C502 C503 1.3900
C502 H50C 0.9500
C503 C504 1.3900
C503 H50D 0.9500
C504 C505 1.3900
C504 H50E 0.9500
C505 C506 1.3900
C505 H50F 0.9500
C506 H50G 0.9500
C601 C606 1.371(4)
C601 C602 1.374(4)
C601 H60B 0.9500
C602 C603 1.377(4)
C602 H60C 0.9500
C603 C604 1.369(5)
C603 H60D 0.9500
C604 C605 1.376(5)
C604 H60E 0.9500
C605 C606 1.374(4)
C605 H60F 0.9500
C606 H60G 0.9500
C701 C706 1.349(5)
C701 C702 1.360(6)
C701 H70A 0.9500
C702 C703 1.378(6)
C702 H70B 0.9500
C703 C704 1.376(5)
C703 H70C 0.9500
C704 C705 1.374(5)
C704 H70D 0.9500
C705 C706 1.356(5)
C705 H70E 0.9500
C706 H70F 0.9500

loop_
_geom_torsion_atom_site_label_1
_geom_torsion_atom_site_label_2
_geom_torsion_atom_site_label_3
_geom_torsion_atom_site_label_4
_geom_torsion
O2 U1 O1 C1 176.3(3)
O3 U1 O1 C1 -78.3(3)
C13 U1 O1 C1 11.7(3)
C10 U1 O1 C1 60.8(3)
C9 U1 O1 C1 62.3(3)
C12 U1 O1 C1 7.4(3)
C11 U1 O1 C1 31.2(3)
C8 U1 O1 C1 39.1(3)
O1 U1 O2 C34 -31.8(7)
O3 U1 O2 C34 -136.7(7)
C13 U1 O2 C34 34.1(8)
C10 U1 O2 C34 85.2(7)
C9 U1 O2 C34 54.3(7)
C12 U1 O2 C34 121.6(6)
C11 U1 O2 C34 111.9(7)
C8 U1 O2 C34 30.1(7)
O1 U1 O3 C67 135.3(3)
O2 U1 O3 C67 -126.1(3)
C13 U1 O3 C67 56.5(3)
C10 U1 O3 C67 3.5(3)
C9 U1 O3 C67 38.1(3)
C12 U1 O3 C67 29.8(3)
C11 U1 O3 C67 6.1(3)
C8 U1 O3 C67 64.7(3)
U1 O1 C1 C2 -46.2(4)
U1 O1 C1 C6 133.2(3)
O1 C1 C2 C3 179.2(2)
C6 C1 C2 C3 -0.1(3)
O1 C1 C2 C7 -4.2(3)
C6 C1 C2 C7 176.4(2)
C1 C2 C3 C4 -0.1(4)
C7 C2 C3 C4 -176.9(2)
C2 C3 C4 C5 -0.3(4)
C2 C3 C4 C20 179.4(3)
C3 C4 C5 C6 1.0(4)
C20 C4 C5 C6 -178.7(3)
C4 C5 C6 C1 -1.2(4)
C4 C5 C6 C21 176.6(2)
O1 C1 C6 C5 -178.7(2)
C2 C1 C6 C5 0.7(3)
O1 C1 C6 C21 3.5(3)
C2 C1 C6 C21 -177.1(2)
C1 C2 C7 C8 29.9(3)
C3 C2 C7 C8 -153.4(2)
C1 C2 C7 C14 -101.6(2)
C3 C2 C7 C14 75.0(3)
C14 C7 C8 C13 -166.9(2)
C2 C7 C8 C13 62.7(3)
C14 C7 C8 C9 9.5(3)
C2 C7 C8 C9 -120.9(2)
C14 C7 C8 U1 103.5(2)
C2 C7 C8 U1 -26.9(3)
O1 U1 C8 C13 -109.48(15)
O2 U1 C8 C13 177.61(13)
O3 U1 C8 C13 -17.25(16)
C10 U1 C8 C13 96.59(16)
C9 U1 C8 C13 126.0(2)
C12 U1 C8 C13 29.91(14)
C11 U1 C8 C13 63.04(14)
O1 U1 C8 C9 124.53(15)
O2 U1 C8 C9 51.62(17)
O3 U1 C8 C9 -143.25(13)
C13 U1 C8 C9 -126.0(2)
C10 U1 C8 C9 -29.40(14)
C12 U1 C8 C9 -96.09(16)
C11 U1 C8 C9 -62.95(14)
O1 U1 C8 C7 4.63(17)
O2 U1 C8 C7 -68.3(2)
O3 U1 C8 C7 96.86(18)
C13 U1 C8 C7 114.1(2)
C10 U1 C8 C7 -149.3(2)
C9 U1 C8 C7 -119.9(2)
C12 U1 C8 C7 144.0(2)
C11 U1 C8 C7 177.2(2)
C13 C8 C9 C10 1.8(3)
C7 C8 C9 C10 -174.6(2)
U1 C8 C9 C10 63.4(2)
C13 C8 C9 U1 -61.60(18)
C7 C8 C9 U1 122.0(2)
O1 U1 C9 C10 -177.02(16)
O2 U1 C9 C10 90.05(16)
O3 U1 C9 C10 -73.05(18)
C13 U1 C9 C10 -97.33(17)
C12 U1 C9 C10 -63.47(15)
C11 U1 C9 C10 -30.15(15)
C8 U1 C9 C10 -127.5(2)
O1 U1 C9 C8 -49.54(13)
O2 U1 C9 C8 -142.47(13)
O3 U1 C9 C8 54.43(17)
C13 U1 C9 C8 30.15(13)
C10 U1 C9 C8 127.5(2)
C12 U1 C9 C8 64.01(14)
C11 U1 C9 C8 97.33(16)
C8 C9 C10 C11 1.7(4)
U1 C9 C10 C11 66.0(2)
C8 C9 C10 U1 -64.3(2)
O1 U1 C10 C9 3.22(17)
O2 U1 C10 C9 -102.13(15)
O3 U1 C10 C9 131.18(14)
C13 U1 C10 C9 62.82(15)
C12 U1 C10 C9 96.45(17)
C11 U1 C10 C9 125.8(2)
C8 U1 C10 C9 29.24(13)
O1 U1 C10 C11 -122.62(14)
O2 U1 C10 C11 132.03(14)
O3 U1 C10 C11 5.34(17)
C13 U1 C10 C11 -63.02(15)
C9 U1 C10 C11 -125.8(2)
C12 U1 C10 C11 -29.39(14)
C8 U1 C10 C11 -96.60(17)
C9 C10 C11 C12 -2.9(4)
U1 C10 C11 C12 62.6(2)
C9 C10 C11 U1 -65.5(2)
O1 U1 C11 C12 -54.85(17)
O2 U1 C11 C12 171.53(13)
O3 U1 C11 C12 57.37(15)
C13 U1 C11 C12 -29.75(13)
C10 U1 C11 C12 -127.0(2)
C9 U1 C11 C12 -96.72(16)
C8 U1 C11 C12 -63.29(14)
O1 U1 C11 C10 72.14(16)
O2 U1 C11 C10 -61.48(16)
O3 U1 C11 C10 -175.65(14)
C13 U1 C11 C10 97.24(16)
C9 U1 C11 C10 30.27(14)
C12 U1 C11 C10 127.0(2)
C8 U1 C11 C10 63.70(14)
C10 C11 C12 C13 0.6(3)
U1 C11 C12 C13 62.6(2)
C10 C11 C12 U1 -62.1(2)
O1 U1 C12 C11 135.90(14)
O2 U1 C12 C11 -16.3(2)
O3 U1 C12 C11 -122.59(15)
C13 U1 C12 C11 127.0(2)
C10 U1 C12 C11 29.70(14)
C9 U1 C12 C11 63.54(15)
C8 U1 C12 C11 97.22(16)
O1 U1 C12 C13 8.86(16)
O2 U1 C12 C13 -143.36(16)
O3 U1 C12 C13 110.37(15)
C10 U1 C12 C13 -97.34(16)
C9 U1 C12 C13 -63.50(15)
C11 U1 C12 C13 -127.0(2)
C8 U1 C12 C13 -29.82(13)
C11 C12 C13 C8 3.1(3)
U1 C12 C13 C8 66.73(19)
C11 C12 C13 U1 -63.7(2)
C9 C8 C13 C12 -4.2(3)
C7 C8 C13 C12 172.4(2)
U1 C8 C13 C12 -66.33(19)
C9 C8 C13 U1 62.11(19)
C7 C8 C13 U1 -121.31(19)
O1 U1 C13 C12 -171.34(16)
O2 U1 C13 C12 120.6(2)
O3 U1 C13 C12 -68.39(15)
C10 U1 C13 C12 62.81(15)
C9 U1 C13 C12 96.42(17)
C11 U1 C13 C12 29.31(14)
C8 U1 C13 C12 126.5(2)
O1 U1 C13 C8 62.17(14)
O2 U1 C13 C8 -5.9(3)
O3 U1 C13 C8 165.12(14)
C10 U1 C13 C8 -63.69(14)
C9 U1 C13 C8 -30.07(13)
C12 U1 C13 C8 -126.5(2)
C11 U1 C13 C8 -97.18(16)
C8 C7 C14 C19 98.0(3)
C2 C7 C14 C19 -128.8(2)
C8 C7 C14 C15 -82.2(3)
C2 C7 C14 C15 51.1(3)
C19 C14 C15 C16 0.9(4)
C7 C14 C15 C16 -179.0(2)
C14 C15 C16 C17 0.0(4)
C15 C16 C17 C18 -0.9(4)
C16 C17 C18 C19 1.0(4)
C15 C14 C19 C18 -0.8(4)
C7 C14 C19 C18 179.1(2)
C17 C18 C19 C14 -0.1(4)
C5 C6 C21 C22 -97.2(3)
C1 C6 C21 C22 80.6(3)
C5 C6 C21 C28 32.1(3)
C1 C6 C21 C28 -150.1(2)
C28 C21 C22 C23 95.8(3)
C6 C21 C22 C23 -135.7(2)
C28 C21 C22 C27 -81.6(3)
C6 C21 C22 C27 46.9(3)
C27 C22 C23 C24 1.0(4)
C21 C22 C23 C24 -176.5(2)
C22 C23 C24 C25 1.2(4)
C23 C24 C25 C26 -2.3(4)
C24 C25 C26 C27 1.3(4)
C25 C26 C27 C22 0.9(4)
C23 C22 C27 C26 -2.0(4)
C21 C22 C27 C26 175.4(2)
C22 C21 C28 C29 10.0(3)
C6 C21 C28 C29 -118.1(3)
C22 C21 C28 C33 -167.8(2)
C6 C21 C28 C33 64.1(3)
C33 C28 C29 C30 -0.2(4)
C21 C28 C29 C30 -178.0(3)
C28 C29 C30 C31 -0.4(5)
C29 C30 C31 C32 0.4(5)
C30 C31 C32 C33 0.3(5)
C31 C32 C33 C28 -0.9(5)
C29 C28 C33 C32 0.9(4)
C21 C28 C33 C32 178.8(2)
U1 O2 C34 C39 -35.5(8)
U1 O2 C34 C35 146.3(6)
O2 C34 C35 C36 174.5(2)
C39 C34 C35 C36 -3.7(3)
O2 C34 C35 C40 -6.8(3)
C39 C34 C35 C40 175.0(2)
C34 C35 C36 C37 2.6(4)
C40 C35 C36 C37 -176.1(2)
C35 C36 C37 C38 0.8(4)
C35 C36 C37 C53 -177.5(2)
C36 C37 C38 C39 -3.1(4)
C53 C37 C38 C39 175.2(2)
C37 C38 C39 C34 1.9(4)
C37 C38 C39 C54 -172.7(2)
O2 C34 C39 C38 -176.7(2)
C35 C34 C39 C38 1.6(3)
O2 C34 C39 C54 -2.0(3)
C35 C34 C39 C54 176.3(2)
C36 C35 C40 C41 87.5(3)
C34 C35 C40 C41 -91.1(2)
C36 C35 C40 C47 -41.8(3)
C34 C35 C40 C47 139.5(2)
C35 C40 C41 C46 119.2(2)
C47 C40 C41 C46 -112.3(2)
C35 C40 C41 C42 -59.2(3)
C47 C40 C41 C42 69.2(3)
C46 C41 C42 C43 1.5(3)
C40 C41 C42 C43 180.0(2)
C41 C42 C43 C44 -1.4(4)
C42 C43 C44 C45 0.4(4)
C43 C44 C45 C46 0.6(4)
C44 C45 C46 C41 -0.5(4)
C42 C41 C46 C45 -0.6(3)
C40 C41 C46 C45 -179.1(2)
C41 C40 C47 C48 -7.0(3)
C35 C40 C47 C48 120.6(3)
C41 C40 C47 C52 171.1(2)
C35 C40 C47 C52 -61.2(3)
C52 C47 C48 C49 1.0(4)
C40 C47 C48 C49 179.2(2)
C47 C48 C49 C50 0.4(4)
C48 C49 C50 C51 -1.5(5)
C49 C50 C51 C52 1.2(5)
C50 C51 C52 C47 0.2(5)
C48 C47 C52 C51 -1.3(4)
C40 C47 C52 C51 -179.6(3)
C38 C39 C54 C61 -39.6(3)
C34 C39 C54 C61 145.8(2)
C38 C39 C54 C55 89.2(3)
C34 C39 C54 C55 -85.3(3)
C39 C54 C55 C56 -2.4(3)
C61 C54 C55 C56 126.8(2)
C39 C54 C55 C60 178.0(2)
C61 C54 C55 C60 -52.8(3)
C60 C55 C56 C57 -0.1(4)
C54 C55 C56 C57 -179.7(2)
C55 C56 C57 C58 -0.3(4)
C56 C57 C58 C59 1.0(4)
C57 C58 C59 C60 -1.3(4)
C58 C59 C60 C55 0.8(4)
C56 C55 C60 C59 -0.1(4)
C54 C55 C60 C59 179.5(2)
C39 C54 C61 C62 103.5(3)
C55 C54 C61 C62 -24.8(3)
C39 C54 C61 C66 -78.4(3)
C55 C54 C61 C66 153.2(2)
C66 C61 C62 C63 -1.1(4)
C54 C61 C62 C63 177.0(2)
C61 C62 C63 C64 0.2(4)
C62 C63 C64 C65 0.5(4)
C63 C64 C65 C66 -0.4(4)
C62 C61 C66 C65 1.2(4)
C54 C61 C66 C65 -177.0(2)
C64 C65 C66 C61 -0.4(4)
U1 O3 C67 C68 -111.5(3)
U1 O3 C67 C72 71.4(4)
O3 C67 C68 C69 176.5(2)
C72 C67 C68 C69 -6.3(3)
O3 C67 C68 C73 -5.4(3)
C72 C67 C68 C73 171.7(2)
C67 C68 C69 C70 1.8(4)
C73 C68 C69 C70 -176.2(2)
C68 C69 C70 C71 2.8(4)
C68 C69 C70 C86 -178.8(3)
C69 C70 C71 C72 -3.0(4)
C86 C70 C71 C72 178.6(3)
C70 C71 C72 C67 -1.4(4)
C70 C71 C72 C87 175.4(2)
O3 C67 C72 C71 -176.7(2)
C68 C67 C72 C71 6.1(3)
O3 C67 C72 C87 6.4(3)
C68 C67 C72 C87 -170.8(2)
C69 C68 C73 C80 40.4(3)
C67 C68 C73 C80 -137.6(2)
C69 C68 C73 C74 -87.7(3)
C67 C68 C73 C74 94.3(2)
C80 C73 C74 C79 -103.1(3)
C68 C73 C74 C79 23.8(3)
C80 C73 C74 C75 75.5(3)
C68 C73 C74 C75 -157.6(2)
C79 C74 C75 C76 0.0(4)
C73 C74 C75 C76 -178.7(2)
C74 C75 C76 C77 -1.2(4)
C75 C76 C77 C78 1.4(4)
C76 C77 C78 C79 -0.4(4)
C77 C78 C79 C74 -0.8(4)
C75 C74 C79 C78 1.0(4)
C73 C74 C79 C78 179.6(2)
C74 C73 C80 C81 12.9(3)
C68 C73 C80 C81 -115.9(2)
C74 C73 C80 C85 -168.8(2)
C68 C73 C80 C85 62.5(3)
C85 C80 C81 C82 1.2(4)
C73 C80 C81 C82 179.6(2)
C80 C81 C82 C83 0.1(4)
C81 C82 C83 C84 -1.5(4)
C82 C83 C84 C85 1.5(4)
C83 C84 C85 C80 -0.1(4)
C81 C80 C85 C84 -1.2(4)
C73 C80 C85 C84 -179.7(2)
C71 C72 C87 C94 97.7(3)
C67 C72 C87 C94 -85.4(3)
C71 C72 C87 C88 -32.1(3)
C67 C72 C87 C88 144.8(2)
C94 C87 C88 C93 -37.2(3)
C72 C87 C88 C93 93.2(3)
C94 C87 C88 C89 145.6(2)
C72 C87 C88 C89 -84.0(3)
C93 C88 C89 C90 -1.6(4)
C87 C88 C89 C90 175.7(3)
C88 C89 C90 C91 0.7(5)
C89 C90 C91 C92 0.4(5)
C90 C91 C92 C93 -0.6(5)
C89 C88 C93 C92 1.3(4)
C87 C88 C93 C92 -175.9(3)
C91 C92 C93 C88 -0.2(5)
C72 C87 C94 C99 134.4(2)
C88 C87 C94 C99 -96.8(3)
C72 C87 C94 C95 -48.5(3)
C88 C87 C94 C95 80.3(3)
C99 C94 C95 C96 1.9(3)
C87 C94 C95 C96 -175.2(2)
C94 C95 C96 C97 -1.7(4)
C95 C96 C97 C98 0.6(4)
C96 C97 C98 C99 0.3(4)
C97 C98 C99 C94 -0.1(4)
C95 C94 C99 C98 -1.0(4)
C87 C94 C99 C98 176.2(2)
C106 C101 C102 C103 -0.8(6)
C101 C102 C103 C104 1.0(6)
C102 C103 C104 C105 -0.8(6)
C103 C104 C105 C106 0.3(6)
C102 C101 C106 C105 0.4(6)
C104 C105 C106 C101 -0.2(6)
C206 C201 C202 C203 2.1(5)
C201 C202 C203 C204 -0.5(6)
C202 C203 C204 C205 -1.2(6)
C203 C204 C205 C206 1.3(6)
C202 C201 C206 C205 -1.8(5)
C204 C205 C206 C201 0.2(5)
C306 C301 C302 C303 0.0
C301 C302 C303 C304 0.0
C302 C303 C304 C305 0.0
C303 C304 C305 C306 0.0
C304 C305 C306 C301 0.0
C302 C301 C306 C305 0.0
C406 C401 C402 C403 1.0(6)
C401 C402 C403 C404 -2.3(7)
C402 C403 C404 C405 2.3(7)
C403 C404 C405 C406 -1.1(8)
C404 C405 C406 C401 -0.1(7)
C402 C401 C406 C405 0.1(6)
C506 C501 C502 C503 0.0
C501 C502 C503 C504 0.0
C502 C503 C504 C505 0.0
C503 C504 C505 C506 0.0
C504 C505 C506 C501 0.0
C502 C501 C506 C505 0.0
C606 C601 C602 C603 -0.1(5)
C601 C602 C603 C604 -0.3(5)
C602 C603 C604 C605 0.2(5)
C603 C604 C605 C606 0.2(5)
C602 C601 C606 C605 0.5(5)
C604 C605 C606 C601 -0.6(5)
C706 C701 C702 C703 -0.6(7)
C701 C702 C703 C704 1.0(7)
C702 C703 C704 C705 -0.5(6)
C703 C704 C705 C706 -0.4(6)
C702 C701 C706 C705 -0.3(6)
C704 C705 C706 C701 0.8(6)
